data_1519328
loop_
_publ_author_name
'Light, Mark E.'
'Coles, Simon J.'
'Hursthouse, Michael B.'
'Subhash, P. V.'
'Moinuddin, S. G. A.'
'Kamakshi, C.'
'Venkateswarlu, R.'
'Ward, R. S.'
'Pelter, A.'

_publ_section_title
;
 Methyl
 1,2-(acetoxy-C,O)-3-hydroxy-5,6-dimethoxy-3-(3,4-dimethyloxyphenyl)
 indan-2-carboxylate
;
_journal_name_full 'Crystal Structure Report Archive'
_journal_page_first 70
_journal_year 2001
_chemical_formula_sum 'C23 H24 O9'
_chemical_formula_weight 444.42
_space_group_IT_number 61
_symmetry_cell_setting orthorhombic
_symmetry_space_group_name_Hall '-P 2ac 2ab'
_symmetry_space_group_name_H-M 'P b c a'
_atom_sites_solution_hydrogens geom
_atom_sites_solution_primary direct
_atom_sites_solution_secondary difmap
_cell_angle_alpha 90.00
_cell_angle_beta 90.00
_cell_angle_gamma 90.00
_cell_formula_units_Z 8
_cell_length_a 14.1493(4)
_cell_length_b 17.3003(6)
_cell_length_c 17.4340(7)
_cell_measurement_temperature 150(2)
_cell_volume 4267.6(3)
_computing_cell_refinement 'DENZO & COLLECT'
_computing_data_collection 'DENZO (Otwinowski & Minor, 1997) & COLLECT (Hooft, 1998)'
_computing_data_reduction 'DENZO & COLLECT'
_computing_structure_refinement 'SHELXL-97 (Sheldrick, 1997)'
_computing_structure_solution 'SHELXS-97 (Sheldrick, 1990)'
_diffrn_ambient_temperature 150(2)
_diffrn_detector_area_resol_mean 9.091
_diffrn_measured_fraction_theta_full 0.998
_diffrn_measured_fraction_theta_max 0.998
_diffrn_measurement_device_type 'Bruker Nonius Kappa CCD'
_diffrn_measurement_method 'Phi and omega scans to fill asym unit'
_diffrn_radiation_monochromator graphite
_diffrn_radiation_source 'Bruker Nonius FR591 Rotating anode'
_diffrn_radiation_type MoK\a
_diffrn_radiation_wavelength 0.71073
_diffrn_reflns_av_R_equivalents 0.0943
_diffrn_reflns_av_sigmaI/netI 0.0678
_diffrn_reflns_limit_h_max 16
_diffrn_reflns_limit_h_min -15
_diffrn_reflns_limit_k_max 20
_diffrn_reflns_limit_k_min -18
_diffrn_reflns_limit_l_max 20
_diffrn_reflns_limit_l_min -20
_diffrn_reflns_number 22344
_diffrn_reflns_theta_full 25.02
_diffrn_reflns_theta_max 25.02
_diffrn_reflns_theta_min 2.99
_exptl_absorpt_coefficient_mu 0.107
_exptl_absorpt_correction_T_max 0.9894
_exptl_absorpt_correction_T_min 0.9789
_exptl_absorpt_correction_type multi-scan
_exptl_absorpt_process_details 'SORTAV (Blessing, 1997)'
_exptl_crystal_density_diffrn 1.383
_exptl_crystal_density_method 'not measured'
_exptl_crystal_F_000 1872
_exptl_crystal_size_max 0.20
_exptl_crystal_size_mid 0.20
_exptl_crystal_size_min 0.10
_refine_diff_density_max 0.258
_refine_diff_density_min -0.373
_refine_diff_density_rms 0.053
_refine_ls_extinction_method none
_refine_ls_goodness_of_fit_ref 0.968
_refine_ls_hydrogen_treatment mixed
_refine_ls_matrix_type full
_refine_ls_number_parameters 294
_refine_ls_number_reflns 3776
_refine_ls_number_restraints 0
_refine_ls_restrained_S_all 0.968
_refine_ls_R_factor_all 0.0881
_refine_ls_R_factor_gt 0.0468
_refine_ls_shift/su_max 0.000
_refine_ls_shift/su_mean 0.000
_refine_ls_structure_factor_coef Fsqd
_refine_ls_weighting_details 'calc w=1/[\s^2^(Fo^2^)+(0.0660P)^2^+0.0000P] where P=(Fo^2^+2Fc^2^)/3'
_refine_ls_weighting_scheme calc
_refine_ls_wR_factor_gt 0.1039
_refine_ls_wR_factor_ref 0.1213
_reflns_number_gt 2464
_reflns_number_total 3776
_reflns_threshold_expression >2sigma(I)
_cod_data_source_file eCrystal-70.cif
_cod_data_source_block 01src400
_cod_depositor_comments
;
Citation :
Light, Mark E. and Coles, Simon J. and Hursthouse, Michael B. and 
Subhash, P. V. and Moinuddin, S. G. A. and Kamakshi, C. and 
Venkateswarlu, R. and Ward, R. S. and Pelter, A. (2001) 
University of Southampton, Crystal Structure Report Archive. 
(doi:10.5258/ecrystals/70)

More at:
http://ecrystals.chem.soton.ac.uk/70/

The following automatic conversions were performed:

'_symmetry_cell_setting' value 'Orthorhombic' changed to
'orthorhombic' according to the built-in table from CIF Core
dictionary named 'cif_core.dic' version 2.4.1 from 2010-06-29.

Automatic conversion script
Id: cif_fix_values 3105 2015-03-04 15:46:00Z robertas 
;
_cod_original_sg_symbol_H-M Pbca
_cod_database_code 1519328

loop_
_symmetry_equiv_pos_as_xyz
'x, y, z'
'-x+1/2, -y, z+1/2'
'-x, y+1/2, -z+1/2'
'x+1/2, -y+1/2, -z'
'-x, -y, -z'
'x-1/2, y, -z-1/2'
'x, -y-1/2, z-1/2'
'-x-1/2, y-1/2, z'

loop_
_atom_site_label
_atom_site_type_symbol
_atom_site_fract_x
_atom_site_fract_y
_atom_site_fract_z
_atom_site_U_iso_or_equiv
_atom_site_adp_type
_atom_site_occupancy
_atom_site_symmetry_multiplicity
_atom_site_calc_flag
_atom_site_refinement_flags
_atom_site_disorder_assembly
_atom_site_disorder_group
C1 C 0.64201(18) -0.17195(16) -0.09885(14) 0.0398(7) Uani 1 1 d . . .
H1A H 0.6582 -0.1263 -0.1294 0.060 Uiso 1 1 calc R . .
H1B H 0.6150 -0.2117 -0.1324 0.060 Uiso 1 1 calc R . .
H1C H 0.6991 -0.1922 -0.0742 0.060 Uiso 1 1 calc R . .
C2 C 0.37613(15) -0.10563(14) 0.11419(14) 0.0303(6) Uani 1 1 d . . .
H2A H 0.4015 -0.1113 0.1662 0.045 Uiso 1 1 calc R . .
H2B H 0.3245 -0.1426 0.1065 0.045 Uiso 1 1 calc R . .
H2C H 0.3522 -0.0529 0.1073 0.045 Uiso 1 1 calc R . .
C3 C 0.68387(15) -0.05461(13) 0.00814(12) 0.0241(5) Uani 1 1 d . . .
H3 H 0.7330 -0.0695 -0.0259 0.029 Uiso 1 1 calc R . .
C4 C 0.59861(15) -0.09322(12) 0.00855(12) 0.0229(5) Uani 1 1 d . . .
C5 C 0.52795(14) -0.07401(13) 0.06322(12) 0.0216(5) Uani 1 1 d . . .
C6 C 0.54098(15) -0.01324(12) 0.11290(12) 0.0221(5) Uani 1 1 d . . .
H6 H 0.4934 0.0003 0.1490 0.027 Uiso 1 1 calc R . .
C7 C 0.62598(14) 0.02846(12) 0.10925(12) 0.0213(5) Uani 1 1 d . . .
C8 C 0.69609(14) 0.00688(13) 0.05893(12) 0.0217(5) Uani 1 1 d . . .
C9 C 0.64963(15) 0.10404(13) 0.14941(12) 0.0247(5) Uani 1 1 d . . .
C10 C 0.62305(14) 0.11017(12) 0.23305(12) 0.0225(5) Uani 1 1 d . . .
C11 C 0.59712(15) 0.18008(13) 0.26552(13) 0.0256(5) Uani 1 1 d . . .
H11 H 0.5909 0.2245 0.2338 0.031 Uiso 1 1 calc R . .
C12 C 0.58003(15) 0.18622(13) 0.34406(13) 0.0272(6) Uani 1 1 d . . .
H12 H 0.5628 0.2347 0.3656 0.033 Uiso 1 1 calc R . .
C13 C 0.58818(15) 0.12192(13) 0.39067(13) 0.0233(5) Uani 1 1 d . . .
C14 C 0.61021(14) 0.05014(12) 0.35789(12) 0.0217(5) Uani 1 1 d . . .
C15 C 0.62829(14) 0.04478(12) 0.28046(12) 0.0214(5) Uani 1 1 d . . .
H15 H 0.6445 -0.0038 0.2588 0.026 Uiso 1 1 calc R . .
C16 C 0.56758(19) 0.19574(14) 0.50509(14) 0.0379(6) Uani 1 1 d . . .
H16A H 0.6222 0.2276 0.4910 0.057 Uiso 1 1 calc R . .
H16B H 0.5662 0.1888 0.5609 0.057 Uiso 1 1 calc R . .
H16C H 0.5094 0.2214 0.4884 0.057 Uiso 1 1 calc R . .
C17 C 0.61220(16) -0.08651(13) 0.37473(14) 0.0289(6) Uani 1 1 d . . .
H17A H 0.5592 -0.0914 0.3389 0.043 Uiso 1 1 calc R . .
H17B H 0.6061 -0.1254 0.4153 0.043 Uiso 1 1 calc R . .
H17C H 0.6718 -0.0945 0.3472 0.043 Uiso 1 1 calc R . .
C18 C 0.78197(15) 0.05868(14) 0.06452(12) 0.0252(5) Uani 1 1 d . . .
H18 H 0.7910 0.0902 0.0170 0.030 Uiso 1 1 calc R . .
C19 C 0.87229(15) 0.01650(15) 0.08755(13) 0.0299(6) Uani 1 1 d . . .
H19A H 0.8727 -0.0371 0.0676 0.036 Uiso 1 1 calc R . .
H19B H 0.9289 0.0440 0.0684 0.036 Uiso 1 1 calc R . .
C20 C 0.86890(15) 0.01719(15) 0.17322(14) 0.0301(6) Uani 1 1 d . . .
C21 C 0.75950(15) 0.10949(13) 0.13452(13) 0.0253(5) Uani 1 1 d . . .
C22 C 0.79376(16) 0.19237(15) 0.12539(14) 0.0327(6) Uani 1 1 d . . .
C23 C 0.8184(3) 0.31081(19) 0.18704(19) 0.0857(13) Uani 1 1 d . . .
H23A H 0.8855 0.3140 0.1734 0.129 Uiso 1 1 calc R . .
H23B H 0.8082 0.3358 0.2368 0.129 Uiso 1 1 calc R . .
H23C H 0.7806 0.3371 0.1478 0.129 Uiso 1 1 calc R . .
O1 O 0.57426(10) -0.15109(9) -0.04120(8) 0.0273(4) Uani 1 1 d . . .
O2 O 0.44936(10) -0.12026(8) 0.05952(9) 0.0269(4) Uani 1 1 d . . .
O3 O 0.57492(11) 0.12166(9) 0.46847(9) 0.0286(4) Uani 1 1 d . . .
O4 O 0.61159(11) -0.01140(8) 0.40791(8) 0.0273(4) Uani 1 1 d . . .
O5 O 0.61233(10) 0.16826(8) 0.10705(8) 0.0286(4) Uani 1 1 d . . .
H5 H 0.5533 0.1641 0.1039 0.043 Uiso 1 1 calc R . .
O6 O 0.90999(12) -0.02292(11) 0.21872(10) 0.0440(5) Uani 1 1 d . . .
O7 O 0.80936(10) 0.07378(9) 0.19827(8) 0.0285(4) Uani 1 1 d . . .
O8 O 0.81918(13) 0.22016(10) 0.06579(10) 0.0472(5) Uani 1 1 d . . .
O9 O 0.79043(14) 0.23086(10) 0.19160(10) 0.0491(5) Uani 1 1 d . . .

loop_
_atom_site_aniso_label
_atom_site_aniso_U_11
_atom_site_aniso_U_22
_atom_site_aniso_U_33
_atom_site_aniso_U_23
_atom_site_aniso_U_13
_atom_site_aniso_U_12
C1 0.0355(14) 0.0467(17) 0.0372(15) -0.0183(13) 0.0076(12) -0.0036(12)
C2 0.0261(13) 0.0307(14) 0.0339(14) -0.0024(11) 0.0073(11) -0.0059(10)
C3 0.0270(12) 0.0262(14) 0.0192(12) 0.0017(11) 0.0009(10) 0.0016(10)
C4 0.0272(13) 0.0212(13) 0.0203(12) 0.0003(10) -0.0046(10) -0.0021(10)
C5 0.0222(11) 0.0214(13) 0.0212(12) 0.0037(10) -0.0040(10) -0.0026(10)
C6 0.0243(12) 0.0234(13) 0.0187(12) 0.0003(10) -0.0004(10) 0.0024(10)
C7 0.0246(12) 0.0223(13) 0.0169(11) 0.0034(9) -0.0042(10) 0.0004(10)
C8 0.0216(11) 0.0259(13) 0.0177(12) 0.0039(10) -0.0034(9) -0.0027(10)
C9 0.0291(12) 0.0238(13) 0.0211(12) 0.0016(10) -0.0033(10) -0.0010(10)
C10 0.0219(12) 0.0236(13) 0.0219(12) -0.0001(10) -0.0021(10) -0.0032(10)
C11 0.0324(12) 0.0190(13) 0.0254(13) 0.0033(10) -0.0009(10) -0.0023(10)
C12 0.0323(13) 0.0202(13) 0.0292(14) -0.0032(11) 0.0001(11) 0.0013(10)
C13 0.0240(12) 0.0250(14) 0.0211(12) -0.0039(11) 0.0024(10) -0.0022(10)
C14 0.0221(11) 0.0229(13) 0.0201(12) 0.0029(10) -0.0012(9) -0.0011(9)
C15 0.0212(11) 0.0213(13) 0.0218(12) -0.0030(10) -0.0002(9) -0.0009(9)
C16 0.0563(17) 0.0292(15) 0.0282(14) -0.0117(12) 0.0108(12) -0.0015(12)
C17 0.0363(13) 0.0208(13) 0.0295(13) -0.0003(11) -0.0027(11) 0.0004(11)
C18 0.0262(12) 0.0312(14) 0.0182(12) 0.0008(10) 0.0004(10) -0.0046(10)
C19 0.0233(12) 0.0406(15) 0.0259(13) -0.0020(11) -0.0013(10) -0.0056(11)
C20 0.0200(12) 0.0407(15) 0.0294(14) 0.0055(12) 0.0000(11) -0.0054(11)
C21 0.0289(13) 0.0302(14) 0.0168(12) 0.0028(11) -0.0025(10) -0.0066(10)
C22 0.0339(14) 0.0374(16) 0.0268(15) -0.0045(13) 0.0008(11) -0.0117(12)
C23 0.154(4) 0.050(2) 0.052(2) -0.0196(17) 0.024(2) -0.059(2)
O1 0.0295(9) 0.0259(9) 0.0264(9) -0.0064(8) 0.0003(7) -0.0021(7)
O2 0.0245(8) 0.0267(9) 0.0294(9) -0.0056(7) 0.0017(7) -0.0052(7)
O3 0.0391(10) 0.0258(10) 0.0210(9) -0.0060(7) 0.0039(7) -0.0003(7)
O4 0.0396(9) 0.0218(9) 0.0206(8) -0.0003(7) 0.0003(7) -0.0001(7)
O5 0.0335(9) 0.0239(9) 0.0282(9) 0.0067(7) -0.0069(7) -0.0018(7)
O6 0.0323(9) 0.0604(13) 0.0394(11) 0.0117(10) -0.0038(8) 0.0037(9)
O7 0.0256(8) 0.0415(10) 0.0184(8) 0.0025(8) -0.0022(7) -0.0031(7)
O8 0.0709(13) 0.0387(12) 0.0319(11) 0.0014(9) 0.0144(10) -0.0199(9)
O9 0.0775(13) 0.0403(12) 0.0296(10) -0.0092(9) 0.0109(9) -0.0316(10)

loop_
_atom_type_symbol
_atom_type_description
_atom_type_scat_dispersion_real
_atom_type_scat_dispersion_imag
_atom_type_scat_source
C C 0.0033 0.0016 'International Tables Vol C Tables 4.2.6.8 and 6.1.1.4'
H H 0.0000 0.0000 'International Tables Vol C Tables 4.2.6.8 and 6.1.1.4'
O O 0.0106 0.0060 'International Tables Vol C Tables 4.2.6.8 and 6.1.1.4'

loop_
_geom_angle_atom_site_label_1
_geom_angle_atom_site_label_2
_geom_angle_atom_site_label_3
_geom_angle
_geom_angle_site_symmetry_1
_geom_angle_site_symmetry_3
C4 C3 C8 118.3(2) . .
O1 C4 C3 124.8(2) . .
O1 C4 C5 114.77(18) . .
C3 C4 C5 120.4(2) . .
O2 C5 C6 125.77(19) . .
O2 C5 C4 113.74(18) . .
C6 C5 C4 120.48(19) . .
C5 C6 C7 118.6(2) . .
C8 C7 C6 120.5(2) . .
C8 C7 C9 111.61(18) . .
C6 C7 C9 127.56(19) . .
C7 C8 C3 121.49(19) . .
C7 C8 C18 112.16(19) . .
C3 C8 C18 126.31(19) . .
O5 C9 C10 110.56(17) . .
O5 C9 C7 110.37(17) . .
C10 C9 C7 116.77(18) . .
O5 C9 C21 103.37(16) . .
C10 C9 C21 113.57(17) . .
C7 C9 C21 101.09(17) . .
C11 C10 C15 118.5(2) . .
C11 C10 C9 121.5(2) . .
C15 C10 C9 119.95(19) . .
C10 C11 C12 120.9(2) . .
C13 C12 C11 120.1(2) . .
O3 C13 C12 125.0(2) . .
O3 C13 C14 115.55(19) . .
C12 C13 C14 119.5(2) . .
O4 C14 C15 124.5(2) . .
O4 C14 C13 115.47(18) . .
C15 C14 C13 120.0(2) . .
C14 C15 C10 120.9(2) . .
C8 C18 C19 114.0(2) . .
C8 C18 C21 102.93(17) . .
C19 C18 C21 103.76(17) . .
C20 C19 C18 103.43(19) . .
O6 C20 O7 120.1(2) . .
O6 C20 C19 129.7(2) . .
O7 C20 C19 110.2(2) . .
O7 C21 C22 109.00(17) . .
O7 C21 C18 105.28(17) . .
C22 C21 C18 112.95(19) . .
O7 C21 C9 109.06(16) . .
C22 C21 C9 112.77(18) . .
C18 C21 C9 107.46(17) . .
O8 C22 O9 124.1(2) . .
O8 C22 C21 124.3(2) . .
O9 C22 C21 111.6(2) . .
C4 O1 C1 117.36(17) . .
C5 O2 C2 116.92(16) . .
C13 O3 C16 116.58(17) . .
C14 O4 C17 116.69(16) . .
C20 O7 C21 111.10(17) . .
C22 O9 C23 114.9(2) . .

loop_
_geom_bond_atom_site_label_1
_geom_bond_atom_site_label_2
_geom_bond_distance
_geom_bond_site_symmetry_2
C1 O1 1.435(3) .
C2 O2 1.430(3) .
C3 C4 1.379(3) .
C3 C8 1.395(3) .
C4 O1 1.369(3) .
C4 C5 1.421(3) .
C5 O2 1.372(2) .
C5 C6 1.375(3) .
C6 C7 1.404(3) .
C7 C8 1.376(3) .
C7 C9 1.520(3) .
C8 C18 1.513(3) .
C9 O5 1.435(3) .
C9 C10 1.510(3) .
C9 C21 1.579(3) .
C10 C11 1.385(3) .
C10 C15 1.403(3) .
C11 C12 1.395(3) .
C12 C13 1.382(3) .
C13 O3 1.369(3) .
C13 C14 1.402(3) .
C14 O4 1.376(2) .
C14 C15 1.377(3) .
C16 O3 1.436(3) .
C17 O4 1.422(3) .
C18 C19 1.525(3) .
C18 C21 1.537(3) .
C19 C20 1.494(3) .
C20 O6 1.204(3) .
C20 O7 1.363(3) .
C21 O7 1.454(3) .
C21 C22 1.522(3) .
C22 O8 1.200(3) .
C22 O9 1.333(3) .
C23 O9 1.441(3) .
